data_7026904
loop_
_publ_author_name
'Safin, Damir A.'
'Babashkina, Maria G.'
'Bolte, Michael'
'Pape, Tania'
'Hahn, F. Ekkehardt'
'Verizhnikov, Maxim L.'
'Bashirov, Airat R.'
'Klein, Axel'

_publ_section_title
;
 Polynuclear and mixed-ligand mononuclear Cu(I) complexes with
 N-thiophosphorylated thioureas and 1,10-phenanthroline or PPh3.
;
_journal_issue 48
_journal_name_full 'Dalton transactions (Cambridge, England : 2003)'
_journal_page_first 11577
_journal_page_last 11586
_journal_paper_doi 10.1039/c0dt00866d
_journal_volume 39
_journal_year 2010
_chemical_formula_sum 'C48 H78 Cu3 N6 O6 P3 S6'
_chemical_formula_weight 1311.05
_chemical_name_systematic ?
_space_group_IT_number 14
_symmetry_cell_setting monoclinic
_symmetry_space_group_name_Hall '-P 2ybc'
_symmetry_space_group_name_H-M 'P 1 21/c 1'
_atom_sites_solution_hydrogens geom
_atom_sites_solution_primary direct
_atom_sites_solution_secondary difmap
_audit_creation_method SHELXL-97
_cell_angle_alpha 90.00
_cell_angle_beta 91.382(3)
_cell_angle_gamma 90.00
_cell_formula_units_Z 4
_cell_length_a 9.1333(4)
_cell_length_b 28.4411(9)
_cell_length_c 24.4109(10)
_cell_measurement_reflns_used 28861
_cell_measurement_temperature 173(2)
_cell_measurement_theta_max 26.3
_cell_measurement_theta_min 2.2
_cell_volume 6339.2(4)
_computing_cell_refinement 'X-Area (Stoe & Cie, 2001)'
_computing_data_collection 'X-Area (Stoe & Cie, 2001)'
_computing_data_reduction 'X-Area (Stoe & Cie, 2001)'
_computing_molecular_graphics 'XP in SHELXTL-Plus (Sheldrick, 1991)'
_computing_structure_refinement 'SHELXL-97 (Sheldrick, 1997)'
_computing_structure_solution 'SHELXS-97 (Sheldrick, 1990)'
_diffrn_ambient_temperature 173(2)
_diffrn_measured_fraction_theta_full 0.999
_diffrn_measured_fraction_theta_max 0.994
_diffrn_measurement_device_type 'STOE IPDS II two-circle-diffractometer'
_diffrn_measurement_method \w
_diffrn_radiation_monochromator graphite
_diffrn_radiation_source 'fine-focus sealed tube'
_diffrn_radiation_type MoK\a
_diffrn_radiation_wavelength 0.71073
_diffrn_reflns_av_R_equivalents 0.0753
_diffrn_reflns_av_sigmaI/netI 0.0698
_diffrn_reflns_limit_h_max 9
_diffrn_reflns_limit_h_min -11
_diffrn_reflns_limit_k_max 30
_diffrn_reflns_limit_k_min -34
_diffrn_reflns_limit_l_max 29
_diffrn_reflns_limit_l_min -29
_diffrn_reflns_number 49505
_diffrn_reflns_theta_full 25.00
_diffrn_reflns_theta_max 25.94
_diffrn_reflns_theta_min 2.20
_diffrn_standards_number 0
_exptl_absorpt_coefficient_mu 1.317
_exptl_absorpt_correction_T_max 0.7515
_exptl_absorpt_correction_T_min 0.7342
_exptl_absorpt_correction_type multi-scan
_exptl_absorpt_process_details 'MULABS (Spek, 2003; Blessing, 1995)'
_exptl_crystal_colour colourless
_exptl_crystal_density_diffrn 1.374
_exptl_crystal_density_method 'not measured'
_exptl_crystal_description block
_exptl_crystal_F_000 2736
_exptl_crystal_size_max 0.25
_exptl_crystal_size_mid 0.25
_exptl_crystal_size_min 0.23
_refine_diff_density_max 0.293
_refine_diff_density_min -0.509
_refine_diff_density_rms 0.065
_refine_ls_extinction_method none
_refine_ls_goodness_of_fit_ref 0.863
_refine_ls_hydrogen_treatment mixed
_refine_ls_matrix_type full
_refine_ls_number_parameters 669
_refine_ls_number_reflns 12302
_refine_ls_number_restraints 16
_refine_ls_restrained_S_all 0.867
_refine_ls_R_factor_all 0.0623
_refine_ls_R_factor_gt 0.0350
_refine_ls_shift/su_max 0.002
_refine_ls_shift/su_mean 0.000
_refine_ls_structure_factor_coef Fsqd
_refine_ls_weighting_details 'calc w=1/[\s^2^(Fo^2^)+(0.0322P)^2^+0.0000P] where P=(Fo^2^+2Fc^2^)/3'
_refine_ls_weighting_scheme calc
_refine_ls_wR_factor_gt 0.0695
_refine_ls_wR_factor_ref 0.0751
_reflns_number_gt 8412
_reflns_number_total 12302
_reflns_threshold_expression >2sigma(I)
_cod_data_source_file c0dt00866d.txt
_cod_data_source_block safin48
_cod_depositor_comments
;
The following automatic conversions were performed:

'_symmetry_cell_setting' value 'Monoclinic' changed to 'monoclinic'
according to /home/saulius/struct/CIF-dictionaries/cif_core.dic
dictionary named 'cif_core.dic' version 2.4.2 from 2011-04-26.

Automatic conversion script
Id: cif_fix_values 1891 2012-01-12 08:04:46Z andrius 
;
_cod_original_sg_symbol_H-M 'P 21/c'
_cod_database_code 7026904

loop_
_symmetry_equiv_pos_as_xyz
'x, y, z'
'-x, y+1/2, -z+1/2'
'-x, -y, -z'
'x, -y-1/2, z-1/2'

loop_
_atom_site_label
_atom_site_type_symbol
_atom_site_fract_x
_atom_site_fract_y
_atom_site_fract_z
_atom_site_U_iso_or_equiv
_atom_site_adp_type
_atom_site_occupancy
_atom_site_symmetry_multiplicity
_atom_site_calc_flag
_atom_site_refinement_flags
_atom_site_disorder_assembly
_atom_site_disorder_group
Cu1 Cu 0.91188(4) 0.644622(12) 0.322866(13) 0.03132(9) Uani 1 1 d . . .
Cu2 Cu 0.64601(4) 0.580494(12) 0.238287(13) 0.03449(9) Uani 1 1 d . . .
Cu3 Cu 0.70060(4) 0.700087(12) 0.204624(13) 0.03440(9) Uani 1 1 d . . .
P1 P 1.07996(8) 0.72765(2) 0.37571(3) 0.02711(16) Uani 1 1 d . . .
P2 P 0.62113(8) 0.48283(3) 0.28110(3) 0.02760(16) Uani 1 1 d . . .
P3 P 0.47968(9) 0.72488(3) 0.11146(3) 0.03155(17) Uani 1 1 d . . .
S1 S 0.98768(9) 0.66990(3) 0.40566(3) 0.03569(17) Uani 1 1 d . . .
S2 S 0.46737(9) 0.53002(3) 0.26181(3) 0.03688(17) Uani 1 1 d . . .
S3 S 0.55089(10) 0.75865(3) 0.17849(3) 0.0460(2) Uani 1 1 d . . .
S4 S 0.85486(9) 0.57434(2) 0.28815(3) 0.03231(16) Uani 1 1 d . . .
S5 S 0.64379(8) 0.63057(2) 0.16879(3) 0.03158(16) Uani 1 1 d . . .
S6 S 0.89858(8) 0.70144(2) 0.25858(3) 0.03174(16) Uani 1 1 d . . .
N1 N 0.9835(3) 0.76357(8) 0.33917(9) 0.0303(5) Uani 1 1 d . . .
N2 N 0.7292(3) 0.49571(8) 0.33145(8) 0.0287(5) Uani 1 1 d . . .
N3 N 0.4077(3) 0.67368(8) 0.11776(9) 0.0312(5) Uani 1 1 d . . .
N4 N 0.8428(3) 0.79205(8) 0.26837(10) 0.0374(6) Uani 1 1 d D . .
H4 H 0.795(3) 0.7856(11) 0.2364(7) 0.040(9) Uiso 1 1 d D . .
N5 N 0.8734(3) 0.53991(8) 0.38888(9) 0.0315(5) Uani 1 1 d D . .
H5 H 0.923(3) 0.5674(7) 0.3931(13) 0.052(10) Uiso 1 1 d D . .
N6 N 0.3881(3) 0.59554(8) 0.13702(9) 0.0324(5) Uani 1 1 d D . .
H6 H 0.428(4) 0.5712(9) 0.1555(12) 0.059(11) Uiso 1 1 d D . .
O1 O 1.2189(2) 0.71778(7) 0.34022(7) 0.0338(5) Uani 1 1 d D A .
O2 O 1.1324(2) 0.75676(7) 0.42761(7) 0.0320(4) Uani 1 1 d . . .
O3 O 0.5501(2) 0.43437(7) 0.29631(7) 0.0333(4) Uani 1 1 d . . .
O4 O 0.7162(2) 0.46822(7) 0.23064(7) 0.0326(4) Uani 1 1 d . . .
O5 O 0.3602(2) 0.75595(7) 0.08120(7) 0.0353(5) Uani 1 1 d . . .
O6 O 0.5976(2) 0.71836(7) 0.06603(8) 0.0392(5) Uani 1 1 d . . .
C1 C 0.9121(3) 0.75565(9) 0.29312(10) 0.0286(6) Uani 1 1 d . . .
C2 C 0.8113(3) 0.53279(9) 0.33900(10) 0.0276(6) Uani 1 1 d . . .
C3 C 0.4652(3) 0.63602(9) 0.13898(10) 0.0280(6) Uani 1 1 d . . .
C4 C 1.3260(4) 0.68063(11) 0.35019(13) 0.0430(8) Uani 1 1 d D . .
H4A H 1.2712 0.6506 0.3551 0.052 Uiso 0.535(6) 1 calc PR A 1
H4B H 1.3031 0.6653 0.3858 0.052 Uiso 0.465(6) 1 calc PR A 2
C5 C 1.4173(8) 0.6877(3) 0.3981(3) 0.062(2) Uiso 0.535(6) 1 d PD A 1
H5A H 1.3563 0.6891 0.4305 0.094 Uiso 0.535(6) 1 calc PR A 1
H5B H 1.4713 0.7173 0.3946 0.094 Uiso 0.535(6) 1 calc PR A 1
H5C H 1.4867 0.6616 0.4019 0.094 Uiso 0.535(6) 1 calc PR A 1
C6 C 1.4073(8) 0.6772(3) 0.2964(3) 0.065(2) Uiso 0.535(6) 1 d PD A 1
H6A H 1.3367 0.6723 0.2661 0.098 Uiso 0.535(6) 1 calc PR A 1
H6B H 1.4759 0.6507 0.2982 0.098 Uiso 0.535(6) 1 calc PR A 1
H6C H 1.4616 0.7064 0.2904 0.098 Uiso 0.535(6) 1 calc PR A 1
C5' C 1.4767(9) 0.7048(3) 0.3568(4) 0.072(3) Uiso 0.465(6) 1 d PD A 2
H5'1 H 1.4729 0.7284 0.3860 0.109 Uiso 0.465(6) 1 calc PR A 2
H5'2 H 1.5016 0.7202 0.3223 0.109 Uiso 0.465(6) 1 calc PR A 2
H5'3 H 1.5513 0.6812 0.3663 0.109 Uiso 0.465(6) 1 calc PR A 2
C6' C 1.3244(10) 0.6448(3) 0.3083(3) 0.066(3) Uiso 0.465(6) 1 d PD A 2
H6'1 H 1.2271 0.6303 0.3059 0.099 Uiso 0.465(6) 1 calc PR A 2
H6'2 H 1.3977 0.6207 0.3177 0.099 Uiso 0.465(6) 1 calc PR A 2
H6'3 H 1.3475 0.6590 0.2730 0.099 Uiso 0.465(6) 1 calc PR A 2
C7 C 1.1955(3) 0.80434(10) 0.42114(11) 0.0345(7) Uani 1 1 d . . .
H7 H 1.2354 0.8076 0.3835 0.041 Uiso 1 1 calc R . .
C8 C 1.0782(4) 0.84044(12) 0.42911(13) 0.0477(8) Uani 1 1 d . . .
H8A H 1.0008 0.8363 0.4010 0.072 Uiso 1 1 calc R . .
H8B H 1.1204 0.8720 0.4260 0.072 Uiso 1 1 calc R . .
H8C H 1.0369 0.8366 0.4655 0.072 Uiso 1 1 calc R . .
C9 C 1.3189(4) 0.80857(13) 0.46311(13) 0.0507(9) Uani 1 1 d . . .
H9A H 1.3923 0.7843 0.4564 0.076 Uiso 1 1 calc R . .
H9B H 1.2802 0.8045 0.4999 0.076 Uiso 1 1 calc R . .
H9C H 1.3642 0.8397 0.4603 0.076 Uiso 1 1 calc R . .
C10 C 0.4650(4) 0.42884(11) 0.34618(11) 0.0389(7) Uani 1 1 d . . .
H10 H 0.4443 0.4604 0.3623 0.047 Uiso 1 1 calc R . .
C11 C 0.3247(4) 0.40542(17) 0.32950(18) 0.0725(12) Uani 1 1 d . . .
H11A H 0.2700 0.4257 0.3039 0.109 Uiso 1 1 calc R . .
H11B H 0.2663 0.3998 0.3620 0.109 Uiso 1 1 calc R . .
H11C H 0.3459 0.3754 0.3117 0.109 Uiso 1 1 calc R . .
C12 C 0.5544(5) 0.40012(15) 0.38625(15) 0.0627(11) Uani 1 1 d . . .
H12A H 0.6449 0.4170 0.3960 0.094 Uiso 1 1 calc R . .
H12B H 0.5788 0.3698 0.3696 0.094 Uiso 1 1 calc R . .
H12C H 0.4981 0.3947 0.4193 0.094 Uiso 1 1 calc R . .
C13 C 0.6471(4) 0.45478(13) 0.17799(12) 0.0487(9) Uani 1 1 d . . .
H13 H 0.5407 0.4630 0.1782 0.058 Uiso 1 1 calc R . .
C14 C 0.6638(5) 0.40262(14) 0.17099(16) 0.0668(12) Uani 1 1 d . . .
H14A H 0.6128 0.3863 0.2003 0.100 Uiso 1 1 calc R . .
H14B H 0.7680 0.3944 0.1727 0.100 Uiso 1 1 calc R . .
H14C H 0.6215 0.3932 0.1354 0.100 Uiso 1 1 calc R . .
C15 C 0.7216(5) 0.48338(17) 0.13435(13) 0.0761(13) Uani 1 1 d . . .
H15A H 0.7059 0.5169 0.1412 0.114 Uiso 1 1 calc R . .
H15B H 0.6802 0.4751 0.0982 0.114 Uiso 1 1 calc R . .
H15C H 0.8268 0.4766 0.1354 0.114 Uiso 1 1 calc R . .
C16 C 0.2357(4) 0.77842(12) 0.10653(13) 0.0458(8) Uani 1 1 d . . .
H16 H 0.2734 0.7986 0.1373 0.055 Uiso 1 1 calc R . .
C17 C 0.1696(5) 0.81021(13) 0.06252(15) 0.0593(10) Uani 1 1 d . . .
H17A H 0.2441 0.8324 0.0502 0.089 Uiso 1 1 calc R . .
H17B H 0.0872 0.8277 0.0775 0.089 Uiso 1 1 calc R . .
H17C H 0.1349 0.7911 0.0314 0.089 Uiso 1 1 calc R . .
C18 C 0.1311(5) 0.74380(16) 0.12929(18) 0.0707(12) Uani 1 1 d . . .
H18A H 0.1812 0.7248 0.1575 0.106 Uiso 1 1 calc R . .
H18B H 0.0943 0.7232 0.0999 0.106 Uiso 1 1 calc R . .
H18C H 0.0489 0.7606 0.1455 0.106 Uiso 1 1 calc R . .
C19 C 0.7206(4) 0.74934(13) 0.05449(15) 0.0548(9) Uani 1 1 d . . .
H19 H 0.7741 0.7572 0.0895 0.066 Uiso 1 1 calc R . .
C20 C 0.8186(5) 0.72024(17) 0.01875(19) 0.0781(13) Uani 1 1 d . . .
H20A H 0.8513 0.6922 0.0389 0.117 Uiso 1 1 calc R . .
H20B H 0.9039 0.7389 0.0087 0.117 Uiso 1 1 calc R . .
H20C H 0.7640 0.7107 -0.0145 0.117 Uiso 1 1 calc R . .
C21 C 0.6693(6) 0.79328(17) 0.0277(2) 0.1036(19) Uani 1 1 d . . .
H21A H 0.6066 0.8106 0.0526 0.155 Uiso 1 1 calc R . .
H21B H 0.6135 0.7856 -0.0059 0.155 Uiso 1 1 calc R . .
H21C H 0.7540 0.8127 0.0185 0.155 Uiso 1 1 calc R . .
C41 C 0.8449(4) 0.83924(10) 0.28920(12) 0.0373(7) Uani 1 1 d . . .
C42 C 0.7476(4) 0.85153(12) 0.32956(14) 0.0483(8) Uani 1 1 d . . .
C43 C 0.7485(5) 0.89836(15) 0.34695(16) 0.0614(11) Uani 1 1 d . . .
H43 H 0.6826 0.9076 0.3744 0.074 Uiso 1 1 calc R . .
C44 C 0.8413(5) 0.93159(12) 0.32583(18) 0.0638(12) Uani 1 1 d . . .
C45 C 0.9366(5) 0.91757(13) 0.28639(16) 0.0589(10) Uani 1 1 d . . .
H45 H 1.0009 0.9402 0.2714 0.071 Uiso 1 1 calc R . .
C46 C 0.9427(4) 0.87143(11) 0.26745(13) 0.0455(8) Uani 1 1 d . . .
C47 C 0.6459(5) 0.81524(16) 0.35320(18) 0.0731(12) Uani 1 1 d . . .
H47A H 0.5754 0.8049 0.3248 0.110 Uiso 1 1 calc R . .
H47B H 0.5933 0.8291 0.3838 0.110 Uiso 1 1 calc R . .
H47C H 0.7031 0.7882 0.3664 0.110 Uiso 1 1 calc R . .
C48 C 0.8337(6) 0.98211(15) 0.3443(2) 0.103(2) Uani 1 1 d . . .
H48A H 0.8628 0.9842 0.3832 0.154 Uiso 1 1 calc R . .
H48B H 0.7332 0.9937 0.3393 0.154 Uiso 1 1 calc R . .
H48C H 0.9000 1.0012 0.3226 0.154 Uiso 1 1 calc R . .
C49 C 1.0493(5) 0.85695(15) 0.22463(16) 0.0690(11) Uani 1 1 d . . .
H49A H 0.9955 0.8479 0.1910 0.104 Uiso 1 1 calc R . .
H49B H 1.1073 0.8302 0.2381 0.104 Uiso 1 1 calc R . .
H49C H 1.1146 0.8833 0.2168 0.104 Uiso 1 1 calc R . .
C51 C 0.8317(3) 0.51363(10) 0.43680(10) 0.0310(6) Uani 1 1 d . . .
C52 C 0.7364(4) 0.53524(11) 0.47251(12) 0.0432(8) Uani 1 1 d . . .
C53 C 0.6975(4) 0.51028(13) 0.51906(13) 0.0529(9) Uani 1 1 d . . .
H53 H 0.6297 0.5240 0.5432 0.063 Uiso 1 1 calc R . .
C54 C 0.7535(4) 0.46647(12) 0.53143(13) 0.0493(9) Uani 1 1 d . . .
C55 C 0.8467(4) 0.44592(11) 0.49474(12) 0.0403(7) Uani 1 1 d . . .
H55 H 0.8839 0.4153 0.5020 0.048 Uiso 1 1 calc R . .
C56 C 0.8877(3) 0.46928(11) 0.44701(11) 0.0356(7) Uani 1 1 d . . .
C57 C 0.6772(5) 0.58379(13) 0.46070(17) 0.0677(12) Uani 1 1 d . . .
H57A H 0.7539 0.6072 0.4683 0.102 Uiso 1 1 calc R . .
H57B H 0.5934 0.5899 0.4840 0.102 Uiso 1 1 calc R . .
H57C H 0.6459 0.5858 0.4221 0.102 Uiso 1 1 calc R . .
C58 C 0.7163(5) 0.44160(16) 0.58418(16) 0.0750(13) Uani 1 1 d . . .
H58A H 0.7357 0.4079 0.5805 0.112 Uiso 1 1 calc R . .
H58B H 0.6125 0.4464 0.5918 0.112 Uiso 1 1 calc R . .
H58C H 0.7766 0.4544 0.6144 0.112 Uiso 1 1 calc R . .
C59 C 0.9895(4) 0.44544(12) 0.40738(13) 0.0509(9) Uani 1 1 d . . .
H59A H 0.9324 0.4336 0.3758 0.076 Uiso 1 1 calc R . .
H59B H 1.0395 0.4192 0.4259 0.076 Uiso 1 1 calc R . .
H59C H 1.0622 0.4682 0.3949 0.076 Uiso 1 1 calc R . .
C61 C 0.2564(3) 0.58937(9) 0.10419(10) 0.0287(6) Uani 1 1 d . . .
C62 C 0.1211(4) 0.59954(11) 0.12648(12) 0.0394(7) Uani 1 1 d . . .
C63 C -0.0043(4) 0.59215(11) 0.09287(15) 0.0466(8) Uani 1 1 d . . .
H63 H -0.0977 0.5994 0.1070 0.056 Uiso 1 1 calc R . .
C64 C 0.0032(4) 0.57474(11) 0.03995(13) 0.0432(8) Uani 1 1 d . . .
C65 C 0.1394(4) 0.56490(11) 0.02031(12) 0.0404(7) Uani 1 1 d . . .
H65 H 0.1466 0.5526 -0.0157 0.048 Uiso 1 1 calc R . .
C66 C 0.2675(3) 0.57227(10) 0.05126(11) 0.0328(6) Uani 1 1 d . . .
C67 C 0.1089(5) 0.61659(14) 0.18449(14) 0.0585(10) Uani 1 1 d . . .
H67A H 0.1411 0.5917 0.2098 0.088 Uiso 1 1 calc R . .
H67B H 0.0068 0.6248 0.1915 0.088 Uiso 1 1 calc R . .
H67C H 0.1708 0.6444 0.1900 0.088 Uiso 1 1 calc R . .
C68 C -0.1347(4) 0.56799(15) 0.00576(17) 0.0673(11) Uani 1 1 d . . .
H68A H -0.1463 0.5943 -0.0199 0.101 Uiso 1 1 calc R . .
H68B H -0.2192 0.5668 0.0297 0.101 Uiso 1 1 calc R . .
H68C H -0.1284 0.5385 -0.0148 0.101 Uiso 1 1 calc R . .
C69 C 0.4157(4) 0.56195(14) 0.02781(13) 0.0540(10) Uani 1 1 d . . .
H69A H 0.4759 0.5905 0.0291 0.081 Uiso 1 1 calc R . .
H69B H 0.4032 0.5516 -0.0103 0.081 Uiso 1 1 calc R . .
H69C H 0.4641 0.5371 0.0494 0.081 Uiso 1 1 calc R . .

loop_
_atom_site_aniso_label
_atom_site_aniso_U_11
_atom_site_aniso_U_22
_atom_site_aniso_U_33
_atom_site_aniso_U_23
_atom_site_aniso_U_13
_atom_site_aniso_U_12
Cu1 0.0367(2) 0.02181(18) 0.03532(17) -0.00080(13) -0.00122(15) -0.00377(15)
Cu2 0.0465(2) 0.02635(19) 0.03034(17) 0.00090(14) -0.00374(15) 0.00560(17)
Cu3 0.0439(2) 0.0282(2) 0.03060(17) -0.00074(14) -0.00958(15) -0.00254(16)
P1 0.0328(4) 0.0218(4) 0.0265(3) -0.0007(3) -0.0028(3) -0.0007(3)
P2 0.0310(4) 0.0247(4) 0.0269(3) -0.0034(3) -0.0031(3) -0.0009(3)
P3 0.0371(4) 0.0238(4) 0.0333(4) 0.0042(3) -0.0079(3) -0.0018(3)
S1 0.0489(5) 0.0279(4) 0.0303(3) 0.0013(3) 0.0009(3) -0.0086(3)
S2 0.0340(4) 0.0373(4) 0.0393(4) 0.0024(3) -0.0005(3) 0.0060(3)
S3 0.0607(6) 0.0278(4) 0.0482(4) -0.0068(3) -0.0223(4) 0.0040(4)
S4 0.0450(5) 0.0229(4) 0.0288(3) 0.0015(3) -0.0044(3) -0.0062(3)
S5 0.0372(4) 0.0250(4) 0.0321(3) 0.0016(3) -0.0062(3) -0.0001(3)
S6 0.0411(4) 0.0213(4) 0.0324(3) -0.0021(3) -0.0079(3) -0.0005(3)
N1 0.0359(14) 0.0200(12) 0.0346(12) 0.0004(9) -0.0084(10) 0.0000(10)
N2 0.0370(14) 0.0213(12) 0.0275(11) -0.0014(9) -0.0053(10) -0.0026(10)
N3 0.0380(14) 0.0244(13) 0.0308(11) 0.0024(9) -0.0046(10) -0.0028(11)
N4 0.0466(16) 0.0209(13) 0.0437(14) -0.0025(10) -0.0205(12) 0.0006(11)
N5 0.0402(15) 0.0244(13) 0.0294(11) -0.0011(9) -0.0076(10) -0.0110(11)
N6 0.0399(15) 0.0218(13) 0.0352(12) 0.0049(10) -0.0076(11) -0.0025(11)
O1 0.0364(12) 0.0284(11) 0.0366(10) 0.0050(8) 0.0031(9) 0.0029(9)
O2 0.0428(12) 0.0253(11) 0.0276(9) 0.0000(7) -0.0061(8) -0.0050(9)
O3 0.0358(12) 0.0289(11) 0.0351(10) -0.0038(8) -0.0005(8) -0.0069(9)
O4 0.0317(12) 0.0385(12) 0.0273(9) -0.0083(8) -0.0035(8) 0.0012(9)
O5 0.0399(12) 0.0274(11) 0.0383(10) 0.0055(8) -0.0077(9) 0.0023(9)
O6 0.0383(13) 0.0360(12) 0.0434(11) 0.0050(9) 0.0014(9) -0.0059(10)
C1 0.0316(16) 0.0206(14) 0.0336(14) -0.0009(10) -0.0024(12) -0.0020(12)
C2 0.0328(16) 0.0219(14) 0.0279(13) -0.0009(10) -0.0044(11) 0.0021(12)
C3 0.0369(17) 0.0258(15) 0.0214(12) -0.0007(10) -0.0006(11) 0.0006(12)
C4 0.043(2) 0.0314(17) 0.0552(19) 0.0022(14) 0.0102(15) 0.0086(15)
C7 0.0470(19) 0.0269(16) 0.0296(13) -0.0015(11) -0.0013(13) -0.0108(14)
C8 0.055(2) 0.0319(19) 0.0555(19) -0.0099(14) -0.0068(16) -0.0002(16)
C9 0.053(2) 0.043(2) 0.0542(19) -0.0051(15) -0.0197(16) -0.0119(17)
C10 0.0431(19) 0.0344(18) 0.0394(15) -0.0035(13) 0.0051(14) -0.0039(14)
C11 0.036(2) 0.099(4) 0.082(3) 0.016(2) 0.002(2) -0.015(2)
C12 0.065(3) 0.065(3) 0.057(2) 0.0197(18) -0.0090(19) -0.011(2)
C13 0.041(2) 0.066(2) 0.0391(16) -0.0245(16) -0.0092(14) 0.0075(17)
C14 0.058(3) 0.067(3) 0.074(2) -0.041(2) -0.003(2) -0.006(2)
C15 0.106(4) 0.091(3) 0.0307(17) -0.0033(18) 0.000(2) 0.015(3)
C16 0.046(2) 0.041(2) 0.0500(18) 0.0027(14) -0.0051(15) 0.0097(16)
C17 0.066(3) 0.047(2) 0.063(2) 0.0037(17) -0.0187(19) 0.0194(19)
C18 0.050(3) 0.067(3) 0.095(3) 0.024(2) 0.007(2) 0.008(2)
C19 0.053(2) 0.051(2) 0.061(2) 0.0032(17) 0.0056(17) -0.0188(18)
C20 0.062(3) 0.080(3) 0.093(3) -0.008(2) 0.023(2) -0.011(2)
C21 0.096(4) 0.062(3) 0.155(5) 0.048(3) 0.038(4) -0.002(3)
C41 0.0435(19) 0.0192(15) 0.0484(16) -0.0019(12) -0.0184(14) 0.0054(13)
C42 0.041(2) 0.041(2) 0.062(2) -0.0013(16) -0.0120(16) 0.0092(16)
C43 0.054(2) 0.059(3) 0.070(2) -0.0212(19) -0.0181(19) 0.029(2)
C44 0.071(3) 0.0257(19) 0.093(3) -0.0164(18) -0.052(2) 0.0159(19)
C45 0.065(3) 0.0299(19) 0.079(2) 0.0030(17) -0.037(2) -0.0040(18)
C46 0.053(2) 0.0278(17) 0.0551(18) 0.0049(14) -0.0183(16) -0.0044(15)
C47 0.053(3) 0.070(3) 0.097(3) 0.005(2) 0.012(2) 0.011(2)
C48 0.120(4) 0.036(2) 0.147(4) -0.037(3) -0.083(3) 0.029(3)
C49 0.079(3) 0.063(3) 0.066(2) 0.014(2) 0.005(2) -0.012(2)
C51 0.0384(17) 0.0276(16) 0.0264(13) 0.0027(11) -0.0099(12) -0.0072(13)
C52 0.052(2) 0.0350(18) 0.0423(16) 0.0043(13) 0.0060(15) 0.0008(16)
C53 0.065(3) 0.049(2) 0.0452(18) 0.0074(15) 0.0182(17) 0.0022(19)
C54 0.066(2) 0.042(2) 0.0397(16) 0.0094(14) 0.0007(16) -0.0091(18)
C55 0.052(2) 0.0261(17) 0.0421(16) 0.0059(12) -0.0144(14) -0.0057(14)
C56 0.0425(19) 0.0306(17) 0.0334(14) -0.0034(12) -0.0079(13) -0.0055(13)
C57 0.089(3) 0.043(2) 0.073(2) 0.0158(18) 0.030(2) 0.019(2)
C58 0.099(4) 0.066(3) 0.060(2) 0.025(2) 0.015(2) -0.007(3)
C59 0.063(2) 0.036(2) 0.0528(19) 0.0007(15) -0.0033(17) 0.0096(17)
C61 0.0293(16) 0.0228(15) 0.0339(14) 0.0039(11) -0.0030(12) -0.0021(12)
C62 0.047(2) 0.0246(16) 0.0474(17) 0.0004(12) 0.0110(15) -0.0028(14)
C63 0.0284(18) 0.0317(18) 0.080(2) 0.0069(16) 0.0121(17) -0.0007(14)
C64 0.044(2) 0.0277(17) 0.0569(19) 0.0071(14) -0.0110(15) -0.0071(15)
C65 0.054(2) 0.0304(17) 0.0360(15) 0.0019(12) -0.0084(14) -0.0005(15)
C66 0.0386(18) 0.0263(16) 0.0334(14) 0.0013(11) -0.0022(12) 0.0019(13)
C67 0.069(3) 0.055(2) 0.052(2) -0.0109(17) 0.0234(19) -0.006(2)
C68 0.052(2) 0.055(3) 0.094(3) 0.016(2) -0.029(2) -0.0138(19)
C69 0.047(2) 0.073(3) 0.0416(17) -0.0061(16) 0.0060(15) 0.0175(19)

loop_
_atom_type_symbol
_atom_type_description
_atom_type_scat_dispersion_real
_atom_type_scat_dispersion_imag
_atom_type_scat_source
C C 0.0033 0.0016 'International Tables Vol C Tables 4.2.6.8 and 6.1.1.4'
H H 0.0000 0.0000 'International Tables Vol C Tables 4.2.6.8 and 6.1.1.4'
Cu Cu 0.3201 1.2651 'International Tables Vol C Tables 4.2.6.8 and 6.1.1.4'
N N 0.0061 0.0033 'International Tables Vol C Tables 4.2.6.8 and 6.1.1.4'
O O 0.0106 0.0060 'International Tables Vol C Tables 4.2.6.8 and 6.1.1.4'
P P 0.1023 0.0942 'International Tables Vol C Tables 4.2.6.8 and 6.1.1.4'
S S 0.1246 0.1234 'International Tables Vol C Tables 4.2.6.8 and 6.1.1.4'

loop_
_geom_angle_atom_site_label_1
_geom_angle_atom_site_label_2
_geom_angle_atom_site_label_3
_geom_angle
S4 Cu1 S1 134.09(3)
S4 Cu1 S6 111.73(3)
S1 Cu1 S6 114.12(3)
S5 Cu2 S4 117.23(3)
S5 Cu2 S2 127.61(3)
S4 Cu2 S2 114.99(3)
S6 Cu3 S5 115.49(3)
S6 Cu3 S3 129.94(3)
S5 Cu3 S3 114.54(3)
O2 P1 O1 107.52(11)
O2 P1 N1 105.32(11)
O1 P1 N1 104.22(11)
O2 P1 S1 105.11(8)
O1 P1 S1 114.03(8)
N1 P1 S1 119.81(10)
O3 P2 O4 101.04(10)
O3 P2 N2 105.65(11)
O4 P2 N2 108.59(12)
O3 P2 S2 110.74(9)
O4 P2 S2 112.99(8)
N2 P2 S2 116.48(9)
O5 P3 O6 102.34(11)
O5 P3 N3 105.84(12)
O6 P3 N3 104.43(12)
O5 P3 S3 108.87(9)
O6 P3 S3 114.80(9)
N3 P3 S3 118.98(9)
P1 S1 Cu1 93.31(3)
P2 S2 Cu2 88.79(4)
P3 S3 Cu3 93.46(4)
C2 S4 Cu1 112.80(9)
C2 S4 Cu2 103.33(10)
Cu1 S4 Cu2 108.91(3)
C3 S5 Cu2 111.18(9)
C3 S5 Cu3 106.71(9)
Cu2 S5 Cu3 105.86(3)
C1 S6 Cu3 110.32(10)
C1 S6 Cu1 107.01(9)
Cu3 S6 Cu1 115.58(3)
C1 N1 P1 128.7(2)
C2 N2 P2 129.45(19)
C3 N3 P3 128.6(2)
C1 N4 C41 123.9(2)
C1 N4 H4 116(2)
C41 N4 H4 120(2)
C2 N5 C51 122.7(2)
C2 N5 H5 115(2)
C51 N5 H5 120(2)
C3 N6 C61 123.5(2)
C3 N6 H6 116(2)
C61 N6 H6 121(2)
C4 O1 P1 125.65(17)
C7 O2 P1 120.35(15)
C10 O3 P2 121.31(17)
C13 O4 P2 121.24(19)
C16 O5 P3 125.95(17)
C19 O6 P3 127.4(2)
N1 C1 N4 118.2(2)
N1 C1 S6 126.2(2)
N4 C1 S6 115.5(2)
N2 C2 N5 118.5(2)
N2 C2 S4 125.4(2)
N5 C2 S4 116.0(2)
N3 C3 N6 119.0(3)
N3 C3 S5 126.6(2)
N6 C3 S5 114.4(2)
C5 C4 C6' 132.2(5)
C5 C4 O1 114.2(4)
C6' C4 O1 113.5(4)
C5 C4 C6 115.1(5)
C6' C4 C6 49.0(4)
O1 C4 C6 104.0(4)
C5 C4 C5' 49.7(4)
C6' C4 C5' 112.5(5)
O1 C4 C5' 106.7(4)
C6 C4 C5' 70.5(5)
C5 C4 H4A 107.7
C6' C4 H4A 59.0
O1 C4 H4A 107.7
C6 C4 H4A 107.7
C5' C4 H4A 144.7
C5 C4 H4B 58.8
C6' C4 H4B 108.0
O1 C4 H4B 108.0
C6 C4 H4B 146.8
C5' C4 H4B 108.0
H4A C4 H4B 53.5
C4 C5 H5A 109.5
C4 C5 H5B 109.5
H5A C5 H5B 109.5
C4 C5 H5C 109.5
H5A C5 H5C 109.5
H5B C5 H5C 109.5
C4 C6 H6A 109.5
C4 C6 H6B 109.5
H6A C6 H6B 109.5
C4 C6 H6C 109.5
H6A C6 H6C 109.5
H6B C6 H6C 109.5
C4 C5' H5'1 109.5
C4 C5' H5'2 109.5
H5'1 C5' H5'2 109.5
C4 C5' H5'3 109.5
H5'1 C5' H5'3 109.5
H5'2 C5' H5'3 109.5
C4 C6' H6'1 109.5
C4 C6' H6'2 109.5
H6'1 C6' H6'2 109.5
C4 C6' H6'3 109.5
H6'1 C6' H6'3 109.5
H6'2 C6' H6'3 109.5
O2 C7 C8 109.3(2)
O2 C7 C9 106.6(2)
C8 C7 C9 112.4(3)
O2 C7 H7 109.5
C8 C7 H7 109.5
C9 C7 H7 109.5
C7 C8 H8A 109.5
C7 C8 H8B 109.5
H8A C8 H8B 109.5
C7 C8 H8C 109.5
H8A C8 H8C 109.5
H8B C8 H8C 109.5
C7 C9 H9A 109.5
C7 C9 H9B 109.5
H9A C9 H9B 109.5
C7 C9 H9C 109.5
H9A C9 H9C 109.5
H9B C9 H9C 109.5
O3 C10 C11 106.8(3)
O3 C10 C12 107.9(3)
C11 C10 C12 112.6(3)
O3 C10 H10 109.8
C11 C10 H10 109.8
C12 C10 H10 109.8
C10 C11 H11A 109.5
C10 C11 H11B 109.5
H11A C11 H11B 109.5
C10 C11 H11C 109.5
H11A C11 H11C 109.5
H11B C11 H11C 109.5
C10 C12 H12A 109.5
C10 C12 H12B 109.5
H12A C12 H12B 109.5
C10 C12 H12C 109.5
H12A C12 H12C 109.5
H12B C12 H12C 109.5
O4 C13 C14 108.3(3)
O4 C13 C15 106.6(3)
C14 C13 C15 113.7(3)
O4 C13 H13 109.4
C14 C13 H13 109.4
C15 C13 H13 109.4
C13 C14 H14A 109.5
C13 C14 H14B 109.5
H14A C14 H14B 109.5
C13 C14 H14C 109.5
H14A C14 H14C 109.5
H14B C14 H14C 109.5
C13 C15 H15A 109.5
C13 C15 H15B 109.5
H15A C15 H15B 109.5
C13 C15 H15C 109.5
H15A C15 H15C 109.5
H15B C15 H15C 109.5
O5 C16 C18 112.5(3)
O5 C16 C17 105.2(3)
C18 C16 C17 114.2(3)
O5 C16 H16 108.2
C18 C16 H16 108.2
C17 C16 H16 108.2
C16 C17 H17A 109.5
C16 C17 H17B 109.5
H17A C17 H17B 109.5
C16 C17 H17C 109.5
H17A C17 H17C 109.5
H17B C17 H17C 109.5
C16 C18 H18A 109.5
C16 C18 H18B 109.5
H18A C18 H18B 109.5
C16 C18 H18C 109.5
H18A C18 H18C 109.5
H18B C18 H18C 109.5
O6 C19 C21 111.0(3)
O6 C19 C20 104.5(3)
C21 C19 C20 113.1(4)
O6 C19 H19 109.4
C21 C19 H19 109.4
C20 C19 H19 109.4
C19 C20 H20A 109.5
C19 C20 H20B 109.5
H20A C20 H20B 109.5
C19 C20 H20C 109.5
H20A C20 H20C 109.5
H20B C20 H20C 109.5
C19 C21 H21A 109.5
C19 C21 H21B 109.5
H21A C21 H21B 109.5
C19 C21 H21C 109.5
H21A C21 H21C 109.5
H21B C21 H21C 109.5
C42 C41 C46 122.2(3)
C42 C41 N4 118.9(3)
C46 C41 N4 118.9(3)
C41 C42 C43 117.1(3)
C41 C42 C47 120.6(3)
C43 C42 C47 122.3(4)
C44 C43 C42 122.6(4)
C44 C43 H43 118.7
C42 C43 H43 118.7
C45 C44 C43 118.0(3)
C45 C44 C48 121.4(5)
C43 C44 C48 120.5(5)
C44 C45 C46 122.5(4)
C44 C45 H45 118.8
C46 C45 H45 118.8
C45 C46 C41 117.5(3)
C45 C46 C49 121.4(3)
C41 C46 C49 121.1(3)
C42 C47 H47A 109.5
C42 C47 H47B 109.5
H47A C47 H47B 109.5
C42 C47 H47C 109.5
H47A C47 H47C 109.5
H47B C47 H47C 109.5
C44 C48 H48A 109.5
C44 C48 H48B 109.5
H48A C48 H48B 109.5
C44 C48 H48C 109.5
H48A C48 H48C 109.5
H48B C48 H48C 109.5
C46 C49 H49A 109.5
C46 C49 H49B 109.5
H49A C49 H49B 109.5
C46 C49 H49C 109.5
H49A C49 H49C 109.5
H49B C49 H49C 109.5
C56 C51 C52 121.7(3)
C56 C51 N5 120.9(3)
C52 C51 N5 117.4(3)
C51 C52 C53 117.5(3)
C51 C52 C57 120.8(3)
C53 C52 C57 121.7(3)
C54 C53 C52 122.6(3)
C54 C53 H53 118.7
C52 C53 H53 118.7
C53 C54 C55 118.2(3)
C53 C54 C58 121.3(3)
C55 C54 C58 120.5(3)
C54 C55 C56 121.4(3)
C54 C55 H55 119.3
C56 C55 H55 119.3
C51 C56 C55 118.6(3)
C51 C56 C59 121.5(3)
C55 C56 C59 119.9(3)
C52 C57 H57A 109.5
C52 C57 H57B 109.5
H57A C57 H57B 109.5
C52 C57 H57C 109.5
H57A C57 H57C 109.5
H57B C57 H57C 109.5
C54 C58 H58A 109.5
C54 C58 H58B 109.5
H58A C58 H58B 109.5
C54 C58 H58C 109.5
H58A C58 H58C 109.5
H58B C58 H58C 109.5
C56 C59 H59A 109.5
C56 C59 H59B 109.5
H59A C59 H59B 109.5
C56 C59 H59C 109.5
H59A C59 H59C 109.5
H59B C59 H59C 109.5
C66 C61 C62 121.5(3)
C66 C61 N6 118.8(2)
C62 C61 N6 119.6(2)
C61 C62 C63 117.3(3)
C61 C62 C67 121.4(3)
C63 C62 C67 121.3(3)
C64 C63 C62 122.6(3)
C64 C63 H63 118.7
C62 C63 H63 118.7
C65 C64 C63 117.6(3)
C65 C64 C68 122.2(3)
C63 C64 C68 120.2(3)
C64 C65 C66 122.4(3)
C64 C65 H65 118.8
C66 C65 H65 118.8
C61 C66 C65 118.6(3)
C61 C66 C69 120.5(3)
C65 C66 C69 120.9(3)
C62 C67 H67A 109.5
C62 C67 H67B 109.5
H67A C67 H67B 109.5
C62 C67 H67C 109.5
H67A C67 H67C 109.5
H67B C67 H67C 109.5
C64 C68 H68A 109.5
C64 C68 H68B 109.5
H68A C68 H68B 109.5
C64 C68 H68C 109.5
H68A C68 H68C 109.5
H68B C68 H68C 109.5
C66 C69 H69A 109.5
C66 C69 H69B 109.5
H69A C69 H69B 109.5
C66 C69 H69C 109.5
H69A C69 H69C 109.5
H69B C69 H69C 109.5

loop_
_geom_bond_atom_site_label_1
_geom_bond_atom_site_label_2
_geom_bond_distance
Cu1 S4 2.2280(8)
Cu1 S1 2.2391(8)
Cu1 S6 2.2538(8)
Cu2 S5 2.2148(8)
Cu2 S4 2.2447(9)
Cu2 S2 2.2577(9)
Cu3 S6 2.2116(8)
Cu3 S5 2.2185(8)
Cu3 S3 2.2380(9)
P1 O2 1.5781(19)
P1 O1 1.579(2)
P1 N1 1.605(2)
P1 S1 1.9931(10)
P2 O3 1.572(2)
P2 O4 1.5793(19)
P2 N2 1.600(2)
P2 S2 1.9910(11)
P3 O5 1.574(2)
P3 O6 1.575(2)
P3 N3 1.607(2)
P3 S3 1.9931(11)
S4 C2 1.766(3)
S5 C3 1.776(3)
S6 C1 1.760(3)
N1 C1 1.306(3)
N2 C2 1.305(4)
N3 C3 1.296(3)
N4 C1 1.348(4)
N4 C41 1.435(4)
N4 H4 0.904(10)
N5 C2 1.346(3)
N5 C51 1.447(3)
N5 H5 0.908(10)
N6 C3 1.350(4)
N6 C61 1.440(4)
N6 H6 0.900(10)
O1 C4 1.456(4)
O2 C7 1.481(3)
O3 C10 1.468(3)
O4 C13 1.469(3)
O5 C16 1.456(4)
O6 C19 1.460(4)
C4 C5 1.434(7)
C4 C6' 1.443(7)
C4 C6 1.527(6)
C4 C5' 1.544(8)
C4 H4A 1.0000
C4 H4B 1.0000
C5 H5A 0.9800
C5 H5B 0.9800
C5 H5C 0.9800
C6 H6A 0.9800
C6 H6B 0.9800
C6 H6C 0.9800
C5' H5'1 0.9800
C5' H5'2 0.9800
C5' H5'3 0.9800
C6' H6'1 0.9800
C6' H6'2 0.9800
C6' H6'3 0.9800
C7 C8 1.500(5)
C7 C9 1.509(4)
C7 H7 1.0000
C8 H8A 0.9800
C8 H8B 0.9800
C8 H8C 0.9800
C9 H9A 0.9800
C9 H9B 0.9800
C9 H9C 0.9800
C10 C11 1.492(5)
C10 C12 1.501(5)
C10 H10 1.0000
C11 H11A 0.9800
C11 H11B 0.9800
C11 H11C 0.9800
C12 H12A 0.9800
C12 H12B 0.9800
C12 H12C 0.9800
C13 C14 1.501(5)
C13 C15 1.515(5)
C13 H13 1.0000
C14 H14A 0.9800
C14 H14B 0.9800
C14 H14C 0.9800
C15 H15A 0.9800
C15 H15B 0.9800
C15 H15C 0.9800
C16 C18 1.489(5)
C16 C17 1.518(4)
C16 H16 1.0000
C17 H17A 0.9800
C17 H17B 0.9800
C17 H17C 0.9800
C18 H18A 0.9800
C18 H18B 0.9800
C18 H18C 0.9800
C19 C21 1.482(6)
C19 C20 1.511(5)
C19 H19 1.0000
C20 H20A 0.9800
C20 H20B 0.9800
C20 H20C 0.9800
C21 H21A 0.9800
C21 H21B 0.9800
C21 H21C 0.9800
C41 C42 1.387(5)
C41 C46 1.393(5)
C42 C43 1.398(5)
C42 C47 1.512(5)
C43 C44 1.377(6)
C43 H43 0.9500
C44 C45 1.373(6)
C44 C48 1.508(5)
C45 C46 1.393(5)
C45 H45 0.9500
C46 C49 1.503(5)
C47 H47A 0.9800
C47 H47B 0.9800
C47 H47C 0.9800
C48 H48A 0.9800
C48 H48B 0.9800
C48 H48C 0.9800
C49 H49A 0.9800
C49 H49B 0.9800
C49 H49C 0.9800
C51 C56 1.381(4)
C51 C52 1.390(4)
C52 C53 1.393(4)
C52 C57 1.508(5)
C53 C54 1.378(5)
C53 H53 0.9500
C54 C55 1.381(5)
C54 C58 1.515(4)
C55 C56 1.400(4)
C55 H55 0.9500
C56 C59 1.518(4)
C57 H57A 0.9800
C57 H57B 0.9800
C57 H57C 0.9800
C58 H58A 0.9800
C58 H58B 0.9800
C58 H58C 0.9800
C59 H59A 0.9800
C59 H59B 0.9800
C59 H59C 0.9800
C61 C66 1.387(4)
C61 C62 1.392(4)
C62 C63 1.409(5)
C62 C67 1.503(4)
C63 C64 1.387(5)
C63 H63 0.9500
C64 C65 1.373(5)
C64 C68 1.506(5)
C65 C66 1.393(4)
C65 H65 0.9500
C66 C69 1.511(4)
C67 H67A 0.9800
C67 H67B 0.9800
C67 H67C 0.9800
C68 H68A 0.9800
C68 H68B 0.9800
C68 H68C 0.9800
C69 H69A 0.9800
C69 H69B 0.9800
C69 H69C 0.9800

loop_
_geom_hbond_atom_site_label_D
_geom_hbond_atom_site_label_H
_geom_hbond_atom_site_label_A
_geom_hbond_distance_DH
_geom_hbond_distance_HA
_geom_hbond_distance_DA
_geom_hbond_angle_DHA
N4 H4 S3 0.904(10) 2.721(17) 3.542(3) 152(2)
N5 H5 S1 0.908(10) 2.989(15) 3.861(2) 161(3)
N6 H6 S2 0.900(10) 2.86(2) 3.629(2) 144(3)

loop_
_geom_torsion_atom_site_label_1
_geom_torsion_atom_site_label_2
_geom_torsion_atom_site_label_3
_geom_torsion_atom_site_label_4
_geom_torsion
O2 P1 S1 Cu1 174.43(8)
O1 P1 S1 Cu1 -68.06(9)
N1 P1 S1 Cu1 56.38(10)
S4 Cu1 S1 P1 156.32(4)
S6 Cu1 S1 P1 -20.45(5)
O3 P2 S2 Cu2 -174.19(8)
O4 P2 S2 Cu2 -61.66(9)
N2 P2 S2 Cu2 65.08(10)
S5 Cu2 S2 P2 141.64(4)
S4 Cu2 S2 P2 -33.32(4)
O5 P3 S3 Cu3 177.74(9)
O6 P3 S3 Cu3 -68.26(10)
N3 P3 S3 Cu3 56.48(12)
S6 Cu3 S3 P3 157.01(4)
S5 Cu3 S3 P3 -21.12(5)
S1 Cu1 S4 C2 20.74(12)
S6 Cu1 S4 C2 -162.43(11)
S1 Cu1 S4 Cu2 134.84(4)
S6 Cu1 S4 Cu2 -48.33(4)
S5 Cu2 S4 C2 178.91(9)
S2 Cu2 S4 C2 -5.58(10)
S5 Cu2 S4 Cu1 58.78(4)
S2 Cu2 S4 Cu1 -125.71(3)
S4 Cu2 S5 C3 -173.21(9)
S2 Cu2 S5 C3 11.93(10)
S4 Cu2 S5 Cu3 -57.71(4)
S2 Cu2 S5 Cu3 127.43(4)
S6 Cu3 S5 C3 168.79(9)
S3 Cu3 S5 C3 -12.80(9)
S6 Cu3 S5 Cu2 50.28(4)
S3 Cu3 S5 Cu2 -131.31(4)
S5 Cu3 S6 C1 -169.80(10)
S3 Cu3 S6 C1 12.08(11)
S5 Cu3 S6 Cu1 -48.25(4)
S3 Cu3 S6 Cu1 133.63(4)
S4 Cu1 S6 C1 169.29(10)
S1 Cu1 S6 C1 -13.21(11)
S4 Cu1 S6 Cu3 45.98(4)
S1 Cu1 S6 Cu3 -136.51(4)
O2 P1 N1 C1 -177.4(2)
O1 P1 N1 C1 69.5(3)
S1 P1 N1 C1 -59.5(3)
O3 P2 N2 C2 -178.5(2)
O4 P2 N2 C2 73.8(3)
S2 P2 N2 C2 -55.1(3)
O5 P3 N3 C3 178.4(2)
O6 P3 N3 C3 70.8(2)
S3 P3 N3 C3 -58.9(3)
O2 P1 O1 C4 81.2(2)
N1 P1 O1 C4 -167.4(2)
S1 P1 O1 C4 -34.9(3)
O1 P1 O2 C7 63.4(2)
N1 P1 O2 C7 -47.3(2)
S1 P1 O2 C7 -174.72(19)
O4 P2 O3 C10 172.1(2)
N2 P2 O3 C10 59.0(2)
S2 P2 O3 C10 -67.9(2)
O3 P2 O4 C13 69.7(2)
N2 P2 O4 C13 -179.5(2)
S2 P2 O4 C13 -48.7(2)
O6 P3 O5 C16 -170.4(2)
N3 P3 O5 C16 80.5(3)
S3 P3 O5 C16 -48.5(3)
O5 P3 O6 C19 87.7(3)
N3 P3 O6 C19 -162.1(3)
S3 P3 O6 C19 -30.1(3)
P1 N1 C1 N4 -177.3(2)
P1 N1 C1 S6 1.6(4)
C41 N4 C1 N1 1.0(4)
C41 N4 C1 S6 -178.0(2)
Cu3 S6 C1 N1 156.8(2)
Cu1 S6 C1 N1 30.3(3)
Cu3 S6 C1 N4 -24.3(2)
Cu1 S6 C1 N4 -150.8(2)
P2 N2 C2 N5 168.3(2)
P2 N2 C2 S4 -14.1(4)
C51 N5 C2 N2 -12.0(4)
C51 N5 C2 S4 170.2(2)
Cu1 S4 C2 N2 155.4(2)
Cu2 S4 C2 N2 37.9(3)
Cu1 S4 C2 N5 -27.0(2)
Cu2 S4 C2 N5 -144.4(2)
P3 N3 C3 N6 -175.82(19)
P3 N3 C3 S5 1.1(4)
C61 N6 C3 N3 11.6(4)
C61 N6 C3 S5 -165.6(2)
Cu2 S5 C3 N3 145.7(2)
Cu3 S5 C3 N3 30.7(2)
Cu2 S5 C3 N6 -37.3(2)
Cu3 S5 C3 N6 -152.28(17)
P1 O1 C4 C5 -70.2(4)
P1 O1 C4 C6' 112.7(4)
P1 O1 C4 C6 163.6(4)
P1 O1 C4 C5' -122.9(4)
P1 O2 C7 C8 96.5(2)
P1 O2 C7 C9 -141.8(2)
P2 O3 C10 C11 130.7(3)
P2 O3 C10 C12 -107.9(3)
P2 O4 C13 C14 -107.6(3)
P2 O4 C13 C15 129.7(3)
P3 O5 C16 C18 -64.0(4)
P3 O5 C16 C17 171.0(2)
P3 O6 C19 C21 -72.8(4)
P3 O6 C19 C20 165.0(3)
C1 N4 C41 C42 -82.7(4)
C1 N4 C41 C46 98.6(4)
C46 C41 C42 C43 1.6(5)
N4 C41 C42 C43 -177.1(3)
C46 C41 C42 C47 -178.4(3)
N4 C41 C42 C47 2.9(5)
C41 C42 C43 C44 -0.3(5)
C47 C42 C43 C44 179.7(4)
C42 C43 C44 C45 -0.4(6)
C42 C43 C44 C48 177.5(4)
C43 C44 C45 C46 -0.2(5)
C48 C44 C45 C46 -178.1(3)
C44 C45 C46 C41 1.4(5)
C44 C45 C46 C49 -179.4(4)
C42 C41 C46 C45 -2.1(5)
N4 C41 C46 C45 176.6(3)
C42 C41 C46 C49 178.6(3)
N4 C41 C46 C49 -2.6(5)
C2 N5 C51 C56 81.5(4)
C2 N5 C51 C52 -99.9(3)
C56 C51 C52 C53 -0.7(5)
N5 C51 C52 C53 -179.2(3)
C56 C51 C52 C57 179.7(3)
N5 C51 C52 C57 1.2(5)
C51 C52 C53 C54 2.3(6)
C57 C52 C53 C54 -178.1(4)
C52 C53 C54 C55 -2.9(6)
C52 C53 C54 C58 176.1(4)
C53 C54 C55 C56 2.0(5)
C58 C54 C55 C56 -177.0(3)
C52 C51 C56 C55 -0.2(5)
N5 C51 C56 C55 178.3(3)
C52 C51 C56 C59 178.8(3)
N5 C51 C56 C59 -2.7(4)
C54 C55 C56 C51 -0.5(5)
C54 C55 C56 C59 -179.5(3)
C3 N6 C61 C66 91.2(3)
C3 N6 C61 C62 -90.3(3)
C66 C61 C62 C63 -0.5(4)
N6 C61 C62 C63 -179.0(3)
C66 C61 C62 C67 178.0(3)
N6 C61 C62 C67 -0.4(4)
C61 C62 C63 C64 1.1(5)
C67 C62 C63 C64 -177.5(3)
C62 C63 C64 C65 -0.5(5)
C62 C63 C64 C68 -179.4(3)
C63 C64 C65 C66 -0.7(5)
C68 C64 C65 C66 178.2(3)
C62 C61 C66 C65 -0.5(4)
N6 C61 C66 C65 177.9(3)
C62 C61 C66 C69 179.4(3)
N6 C61 C66 C69 -2.1(4)
C64 C65 C66 C61 1.2(4)
C64 C65 C66 C69 -178.7(3)
